data_4072161
loop_
_publ_author_name
'Wolf, Joffrey'
'Poli, Rinaldo'
'Xie, Jian-Hua'
'Nichols, Jason'
'Xi, Bin'
'Zavalij, Peter'
'Doyle, Michael P.'

_publ_section_title
;
 Removal of Metal&#x2212;Metal Bonding in a Dimetallic Paddlewheel
 Complex: Molecular and Electronic Structure of Bis(phenyl) Dirhodium(III)
 Carboxamidate Compounds
;
_journal_issue 22
_journal_name_full Organometallics
_journal_page_first 5836
_journal_paper_doi 10.1021/om800631b
_journal_volume 27
_journal_year 2008
_chemical_formula_moiety 'C24 H38 N6 O4 Rh2, 4(H2 O)'
_chemical_formula_sum 'C24 H46 N6 O8 Rh2'
_chemical_formula_weight 752.49
_chemical_name_systematic
; 
Tetrakis-\m-(valerolactamate)-bis(acetonitrile)dirhodium(II) 
tetrahydrate 
;
_space_group_IT_number 14
_symmetry_cell_setting monoclinic
_symmetry_space_group_name_Hall '-P 2ybc'
_symmetry_space_group_name_H-M 'P 1 21/c 1'
_atom_sites_solution_hydrogens geom
_atom_sites_solution_primary direct
_atom_sites_solution_secondary difmap
_audit_creation_method 'SHELXL-97 & ZCIF'
_cell_angle_alpha 90.00
_cell_angle_beta 95.933(2)
_cell_angle_gamma 90.00
_cell_formula_units_Z 4
_cell_length_a 18.9830(19)
_cell_length_b 18.6893(19)
_cell_length_c 8.7736(9)
_cell_measurement_reflns_used 8031
_cell_measurement_temperature 220(2)
_cell_measurement_theta_max 29.6
_cell_measurement_theta_min 2.2
_cell_volume 3096.0(5)
_computing_cell_refinement 'SAINT (Bruker, 1999)'
_computing_data_collection 'SMART (Bruker, 1999)'
_computing_data_reduction SAINT
_computing_molecular_graphics 'XSHEL (Bruker, 1999)'
_computing_publication_material SHELXL-97
_computing_structure_refinement 'SHELXL-97 (Sheldrick, 1997)'
_computing_structure_solution 'SHELXS-97 (Sheldrick, 1990)'
_diffrn_ambient_temperature 220(2)
_diffrn_detector 'CCD area detector'
_diffrn_detector_area_resol_mean 8.33
_diffrn_detector_type 'Bruker Smart1000'
_diffrn_measured_fraction_theta_full 0.999
_diffrn_measured_fraction_theta_max 0.999
_diffrn_measurement_details 606,606,606,1206
_diffrn_measurement_device_type 'three-circle diffractometer'
_diffrn_measurement_method '\w and \f scans'
_diffrn_measurement_specimen_support 'glass capillary'
_diffrn_orient_matrix_type standard
_diffrn_orient_matrix_UB_11 -0.0358778
_diffrn_orient_matrix_UB_12 -0.0375670
_diffrn_orient_matrix_UB_13 0.0168906
_diffrn_orient_matrix_UB_21 0.0373119
_diffrn_orient_matrix_UB_22 -0.0377303
_diffrn_orient_matrix_UB_23 -0.0009938
_diffrn_orient_matrix_UB_31 0.0112094
_diffrn_orient_matrix_UB_32 0.0053028
_diffrn_orient_matrix_UB_33 0.1133384
_diffrn_radiation_monochromator graphite
_diffrn_radiation_source 'fine-focus sealed tube'
_diffrn_radiation_type MoK\a
_diffrn_radiation_wavelength 0.71073
_diffrn_reflns_av_R_equivalents 0.0253
_diffrn_reflns_av_sigmaI/netI 0.0162
_diffrn_reflns_limit_h_max 22
_diffrn_reflns_limit_h_min -22
_diffrn_reflns_limit_k_max 22
_diffrn_reflns_limit_k_min -21
_diffrn_reflns_limit_l_max 10
_diffrn_reflns_limit_l_min -10
_diffrn_reflns_number 30768
_diffrn_reflns_theta_full 25.00
_diffrn_reflns_theta_max 25.00
_diffrn_reflns_theta_min 1.08
_diffrn_source_current 30
_diffrn_source_voltage 50
_diffrn_standards_decay_% 0.00
_exptl_absorpt_coefficient_mu 1.119
_exptl_absorpt_correction_T_max 0.904
_exptl_absorpt_correction_T_min 0.747
_exptl_absorpt_correction_type multi-scan
_exptl_absorpt_process_details 'SADABS (Sheldrick, 1996)'
_exptl_crystal_colour orange
_exptl_crystal_density_diffrn 1.614
_exptl_crystal_density_method not-measured
_exptl_crystal_description prism
_exptl_crystal_F_000 1544
_exptl_crystal_id 'Doyle/Wolf WJ470 MeCN'
_exptl_crystal_size_max 0.280
_exptl_crystal_size_mid 0.175
_exptl_crystal_size_min 0.090
_refine_diff_density_max 0.952
_refine_diff_density_min -0.391
_refine_diff_density_rms 0.066
_refine_ls_extinction_method none
_refine_ls_goodness_of_fit_ref 1.000
_refine_ls_hydrogen_treatment mixed
_refine_ls_matrix_type full
_refine_ls_number_parameters 452
_refine_ls_number_reflns 5469
_refine_ls_number_restraints 93
_refine_ls_restrained_S_all 0.993
_refine_ls_R_factor_all 0.0381
_refine_ls_R_factor_gt 0.0309
_refine_ls_shift/su_max 0.000
_refine_ls_shift/su_mean 0.000
_refine_ls_structure_factor_coef Fsqd
_refine_ls_weighting_details 'w=1/[\s^2^(Fo^2^)+(0.01P)^2^+10.3P], P=(max(Fo^2^,0)+2Fc^2^)/3'
_refine_ls_weighting_scheme calc
_refine_ls_wR_factor_gt 0.0649
_refine_ls_wR_factor_ref 0.0677
_reflns_number_gt 4735
_reflns_number_total 5469
_reflns_threshold_expression >2sigma(I)
_cod_data_source_file om800631b_si_002.cif
_cod_data_source_block 1b
_cod_depositor_comments
;
The following automatic conversions were performed:

'_symmetry_cell_setting' value 'Monoclinic' changed to 'monoclinic'
according to /home/saulius/struct/CIF-dictionaries/cif_core.dic
dictionary named 'cif_core.dic' version 2.4.1 from 2010-06-29.

Automatic conversion script
Id: cif_fix_values 1715 2011-07-08 13:25:40Z adriana 
;
_cod_original_sg_symbol_H-M P21/c
_cod_database_code 4072161
_diffrn_measurement_total_frames-ccd 3024
_diffrn_measurement_frame_width-ccd 0.3
_diffrn_detector_distance-ccd 4.940
_diffrn_measurement_frame_time-ccd 20
_diffrn_measurement_total_time-ccd 22.81
_diffrn_measurement_frame_size-ccd 512

loop_
_symmetry_equiv_pos_as_xyz
'x, y, z'
'-x, y+1/2, -z+1/2'
'-x, -y, -z'
'x, -y-1/2, z-1/2'

loop_
_atom_site_label
_atom_site_type_symbol
_atom_site_fract_x
_atom_site_fract_y
_atom_site_fract_z
_atom_site_U_iso_or_equiv
_atom_site_adp_type
_atom_site_occupancy
_atom_site_symmetry_multiplicity
_atom_site_calc_flag
_atom_site_refinement_flags
_atom_site_disorder_assembly
_atom_site_disorder_group
Rh1 Rh 0.026296(13) 0.441026(13) 0.00988(3) 0.02973(8) Uani 1 1 d . . .
O1 O 0.06534(12) 0.46618(13) 0.2329(3) 0.0376(6) Uani 1 1 d . . .
N1 N 0.00990(15) 0.57428(15) 0.2128(3) 0.0365(7) Uani 1 1 d . . .
C11 C 0.05050(18) 0.52752(19) 0.2886(4) 0.0355(8) Uani 1 1 d . . .
C12 C 0.0847(2) 0.5415(2) 0.4494(5) 0.0500(10) Uani 1 1 d . . .
H12A H 0.0660 0.5069 0.5189 0.060 Uiso 1 1 calc R . .
H12B H 0.1357 0.5329 0.4515 0.060 Uiso 1 1 calc R . .
C13 C 0.0738(3) 0.6146(3) 0.5086(6) 0.0785(16) Uani 1 1 d . . .
H13A H 0.0810 0.6141 0.6208 0.094 Uiso 1 1 calc R . .
H13B H 0.1088 0.6472 0.4717 0.094 Uiso 1 1 calc R . .
C14 C 0.0019(3) 0.6407(2) 0.4582(5) 0.0663(13) Uani 1 1 d . . .
H14A H -0.0037 0.6895 0.4963 0.080 Uiso 1 1 calc R . .
H14B H -0.0331 0.6101 0.5010 0.080 Uiso 1 1 calc R . .
C15 C -0.0111(3) 0.6404(2) 0.2868(5) 0.0612(12) Uani 1 1 d . . .
H15A H -0.0617 0.6485 0.2575 0.073 Uiso 1 1 calc R . .
H15B H 0.0147 0.6805 0.2470 0.073 Uiso 1 1 calc R . .
O2 O 0.11782(12) 0.48375(13) -0.0597(3) 0.0399(6) Uani 1 1 d . . .
N2 N 0.06838(14) 0.59479(15) -0.0688(3) 0.0341(6) Uani 1 1 d . . .
C21 C 0.12145(17) 0.55184(19) -0.0797(4) 0.0360(8) Uani 1 1 d . A .
C22 C 0.19343(19) 0.5771(2) -0.1185(5) 0.0491(10) Uani 0.854(12) 1 d PDU A 1
H22A H 0.2287 0.5648 -0.0331 0.059 Uiso 0.854(12) 1 calc PR A 1
H22B H 0.2055 0.5507 -0.2087 0.059 Uiso 0.854(12) 1 calc PR A 1
C23 C 0.1993(3) 0.6564(3) -0.1507(11) 0.073(3) Uani 0.854(12) 1 d PDU A 1
H23A H 0.2488 0.6717 -0.1316 0.088 Uiso 0.854(12) 1 calc PR A 1
H23B H 0.1828 0.6663 -0.2581 0.088 Uiso 0.854(12) 1 calc PR A 1
C24 C 0.1549(3) 0.6961(3) -0.0479(11) 0.076(3) Uani 0.854(12) 1 d PDU A 1
H24A H 0.1587 0.7477 -0.0655 0.091 Uiso 0.854(12) 1 calc PR A 1
H24B H 0.1718 0.6863 0.0594 0.091 Uiso 0.854(12) 1 calc PR A 1
C25 C 0.0778(2) 0.6725(2) -0.0805(5) 0.0480(10) Uani 0.854(12) 1 d PDU A 1
H25A H 0.0497 0.6963 -0.0079 0.058 Uiso 0.854(12) 1 calc PR A 1
H25B H 0.0598 0.6880 -0.1839 0.058 Uiso 0.854(12) 1 calc PR A 1
C22A C 0.19343(19) 0.5771(2) -0.1185(5) 0.0491(10) Uani 0.146(12) 1 d PDU A 2
H22C H 0.2304 0.5472 -0.0647 0.059 Uiso 0.146(12) 1 calc PR A 2
H22D H 0.1962 0.5718 -0.2289 0.059 Uiso 0.146(12) 1 calc PR A 2
C23A C 0.2062(9) 0.6545(7) -0.073(5) 0.077(6) Uani 0.146(12) 1 d PDU A 2
H23C H 0.2104 0.6592 0.0384 0.092 Uiso 0.146(12) 1 calc PR A 2
H23D H 0.2504 0.6714 -0.1098 0.092 Uiso 0.146(12) 1 calc PR A 2
C24A C 0.1454(9) 0.6983(11) -0.143(4) 0.074(6) Uani 0.146(12) 1 d PDU A 2
H24C H 0.1409 0.6932 -0.2550 0.088 Uiso 0.146(12) 1 calc PR A 2
H24D H 0.1535 0.7490 -0.1181 0.088 Uiso 0.146(12) 1 calc PR A 2
C25A C 0.0778(2) 0.6725(2) -0.0805(5) 0.0480(10) Uani 0.146(12) 1 d PDU A 2
H25C H 0.0764 0.6931 0.0218 0.058 Uiso 0.146(12) 1 calc PR A 2
H25D H 0.0373 0.6918 -0.1460 0.058 Uiso 0.146(12) 1 calc PR A 2
N5 N 0.08449(15) 0.33630(16) 0.0461(4) 0.0390(7) Uani 1 1 d . . .
C51 C 0.12565(19) 0.29406(19) 0.0801(4) 0.0377(8) Uani 1 1 d . . .
C52 C 0.1797(2) 0.2400(2) 0.1209(5) 0.0540(11) Uani 1 1 d . . .
H52A H 0.1753 0.2018 0.0456 0.081 Uiso 1 1 calc R . .
H52B H 0.1735 0.2206 0.2212 0.081 Uiso 1 1 calc R . .
H52C H 0.2263 0.2616 0.1231 0.081 Uiso 1 1 calc R . .
Rh2 Rh 0.481106(12) 0.438376(13) 0.48547(3) 0.02701(8) Uani 1 1 d . . .
O3 O 0.56266(12) 0.55291(12) 0.3098(3) 0.0359(5) Uani 1 1 d . . .
N3 N 0.52371(14) 0.43776(15) 0.2808(3) 0.0320(6) Uani 1 1 d . . .
C31 C 0.55862(16) 0.49265(18) 0.2375(4) 0.0319(7) Uani 1 1 d . B .
C32 C 0.59992(19) 0.4908(2) 0.0983(4) 0.0416(9) Uani 0.719(9) 1 d PDU B 1
H32A H 0.5736 0.5173 0.0144 0.050 Uiso 0.719(9) 1 calc PR B 1
H32B H 0.6455 0.5150 0.1233 0.050 Uiso 0.719(9) 1 calc PR B 1
C33 C 0.6131(3) 0.4157(3) 0.0452(8) 0.0479(18) Uani 0.719(9) 1 d PDU B 1
H33A H 0.6318 0.4173 -0.0548 0.057 Uiso 0.719(9) 1 calc PR B 1
H33B H 0.6485 0.3924 0.1182 0.057 Uiso 0.719(9) 1 calc PR B 1
C34 C 0.5456(3) 0.3734(3) 0.0327(6) 0.0451(16) Uani 0.719(9) 1 d PDU B 1
H34A H 0.5543 0.3246 -0.0018 0.054 Uiso 0.719(9) 1 calc PR B 1
H34B H 0.5104 0.3957 -0.0422 0.054 Uiso 0.719(9) 1 calc PR B 1
C35 C 0.5178(2) 0.3714(2) 0.1899(4) 0.0440(9) Uani 0.719(9) 1 d PDU B 1
H35A H 0.4677 0.3577 0.1753 0.053 Uiso 0.719(9) 1 calc PR B 1
H35B H 0.5431 0.3335 0.2503 0.053 Uiso 0.719(9) 1 calc PR B 1
C32A C 0.59992(19) 0.4908(2) 0.0983(4) 0.0416(9) Uani 0.281(9) 1 d PDU B 2
H32C H 0.5882 0.5338 0.0369 0.050 Uiso 0.281(9) 1 calc PR B 2
H32D H 0.6506 0.4930 0.1335 0.050 Uiso 0.281(9) 1 calc PR B 2
C33A C 0.5869(9) 0.4269(6) -0.0025(12) 0.048(4) Uani 0.281(9) 1 d PDU B 2
H33C H 0.6258 0.4208 -0.0665 0.058 Uiso 0.281(9) 1 calc PR B 2
H33D H 0.5428 0.4329 -0.0698 0.058 Uiso 0.281(9) 1 calc PR B 2
C34A C 0.5817(7) 0.3626(6) 0.0980(16) 0.045(3) Uani 0.281(9) 1 d PDU B 2
H34C H 0.6251 0.3578 0.1680 0.054 Uiso 0.281(9) 1 calc PR B 2
H34D H 0.5761 0.3192 0.0349 0.054 Uiso 0.281(9) 1 calc PR B 2
C35A C 0.5178(2) 0.3714(2) 0.1899(4) 0.0440(9) Uani 0.281(9) 1 d PDU B 2
H35C H 0.4742 0.3727 0.1195 0.053 Uiso 0.281(9) 1 calc PR B 2
H35D H 0.5150 0.3303 0.2584 0.053 Uiso 0.281(9) 1 calc PR B 2
O4 O 0.61532(12) 0.52622(12) 0.6172(3) 0.0358(6) Uani 1 1 d . . .
N4 N 0.57875(14) 0.41078(15) 0.5873(3) 0.0333(6) Uani 1 1 d . . .
C41 C 0.62764(17) 0.45843(19) 0.6222(4) 0.0331(8) Uani 1 1 d . B .
C42 C 0.70472(18) 0.4394(2) 0.6683(5) 0.0463(9) Uani 0.633(12) 1 d PDU B 1
H42A H 0.7156 0.4473 0.7787 0.056 Uiso 0.633(12) 1 calc PR B 1
H42B H 0.7350 0.4713 0.6150 0.056 Uiso 0.633(12) 1 calc PR B 1
C43 C 0.7218(5) 0.3620(4) 0.6310(15) 0.064(3) Uani 0.633(12) 1 d PDU B 1
H43A H 0.7217 0.3559 0.5200 0.077 Uiso 0.633(12) 1 calc PR B 1
H43B H 0.7687 0.3489 0.6802 0.077 Uiso 0.633(12) 1 calc PR B 1
C44 C 0.6654(3) 0.3146(4) 0.6904(10) 0.056(2) Uani 0.633(12) 1 d PD B 1
H44A H 0.6628 0.3233 0.7998 0.067 Uiso 0.633(12) 1 calc PR B 1
H44B H 0.6766 0.2640 0.6761 0.067 Uiso 0.633(12) 1 calc PR B 1
C45 C 0.5950(2) 0.3340(2) 0.5980(5) 0.0521(10) Uani 0.633(12) 1 d PDU B 1
H45A H 0.5955 0.3151 0.4940 0.063 Uiso 0.633(12) 1 calc PR B 1
H45B H 0.5567 0.3099 0.6444 0.063 Uiso 0.633(12) 1 calc PR B 1
C42A C 0.70472(18) 0.4394(2) 0.6683(5) 0.0463(9) Uani 0.367(12) 1 d PDU B 2
H42C H 0.7330 0.4569 0.5887 0.056 Uiso 0.367(12) 1 calc PR B 2
H42D H 0.7206 0.4650 0.7632 0.056 Uiso 0.367(12) 1 calc PR B 2
C43A C 0.7200(7) 0.3604(5) 0.693(2) 0.063(5) Uani 0.367(12) 1 d PDU B 2
H43C H 0.7700 0.3505 0.6833 0.075 Uiso 0.367(12) 1 calc PR B 2
H43D H 0.7096 0.3461 0.7958 0.075 Uiso 0.367(12) 1 calc PR B 2
C44A C 0.6736(5) 0.3193(7) 0.5734(19) 0.073(6) Uani 0.367(12) 1 d PD B 2
H44C H 0.6837 0.2679 0.5832 0.087 Uiso 0.367(12) 1 calc PR B 2
H44D H 0.6829 0.3346 0.4705 0.087 Uiso 0.367(12) 1 calc PR B 2
C45A C 0.5950(2) 0.3340(2) 0.5980(5) 0.0521(10) Uani 0.367(12) 1 d PDU B 2
H45C H 0.5640 0.3081 0.5205 0.063 Uiso 0.367(12) 1 calc PR B 2
H45D H 0.5857 0.3163 0.6991 0.063 Uiso 0.367(12) 1 calc PR B 2
N6 N 0.43628(16) 0.32624(16) 0.4614(4) 0.0404(7) Uani 1 1 d . . .
C61 C 0.40682(19) 0.2758(2) 0.4228(4) 0.0389(8) Uani 1 1 d . B .
C62 C 0.3697(3) 0.2110(2) 0.3671(6) 0.0624(12) Uani 1 1 d . . .
H62A H 0.4034 0.1774 0.3312 0.094 Uiso 1 1 calc R B .
H62B H 0.3343 0.2230 0.2834 0.094 Uiso 1 1 calc R . .
H62C H 0.3469 0.1893 0.4496 0.094 Uiso 1 1 calc R . .
O1W O 0.18798(16) 0.39294(18) 0.3703(3) 0.0527(7) Uani 1 1 d D . .
H11W H 0.1535(14) 0.414(2) 0.326(4) 0.065(15) Uiso 1 1 d D . .
H12W H 0.2166(16) 0.389(2) 0.306(3) 0.061(15) Uiso 1 1 d D . .
O2W O 0.71926(18) 0.5795(3) 0.3665(4) 0.0818(12) Uani 1 1 d D . .
H21W H 0.7449(17) 0.586(3) 0.447(3) 0.069(16) Uiso 1 1 d D . .
H22W H 0.6783(9) 0.577(3) 0.389(5) 0.081(17) Uiso 1 1 d D . .
O3W O 0.23304(15) 0.39462(16) -0.0876(3) 0.0483(7) Uani 1 1 d D . .
H31W H 0.1997(15) 0.4226(18) -0.081(5) 0.058(14) Uiso 1 1 d D . .
H32W H 0.249(2) 0.405(2) -0.169(3) 0.073(16) Uiso 1 1 d D . .
O4W O 0.69653(16) 0.62773(16) 0.8032(4) 0.0514(7) Uani 1 1 d D . .
H41W H 0.711(2) 0.6111(19) 0.888(2) 0.047(13) Uiso 1 1 d D . .
H42W H 0.671(2) 0.5960(18) 0.762(4) 0.084(19) Uiso 1 1 d D . .

loop_
_atom_site_aniso_label
_atom_site_aniso_U_11
_atom_site_aniso_U_22
_atom_site_aniso_U_33
_atom_site_aniso_U_23
_atom_site_aniso_U_13
_atom_site_aniso_U_12
Rh1 0.02372(13) 0.02243(14) 0.04349(16) 0.00120(11) 0.00560(11) 0.00283(10)
O1 0.0347(13) 0.0355(14) 0.0419(14) -0.0006(11) 0.0013(11) 0.0035(11)
N1 0.0360(16) 0.0313(16) 0.0429(17) -0.0043(13) 0.0066(13) 0.0043(13)
C11 0.0304(18) 0.0338(19) 0.043(2) 0.0000(16) 0.0071(15) -0.0042(15)
C12 0.046(2) 0.054(3) 0.049(2) -0.003(2) -0.0007(18) -0.0041(19)
C13 0.105(4) 0.059(3) 0.068(3) -0.007(3) -0.006(3) -0.004(3)
C14 0.097(4) 0.044(3) 0.061(3) -0.009(2) 0.022(3) -0.002(3)
C15 0.084(3) 0.044(2) 0.056(3) -0.010(2) 0.004(2) 0.018(2)
O2 0.0273(12) 0.0307(13) 0.0635(17) 0.0033(12) 0.0132(11) 0.0043(10)
N2 0.0288(15) 0.0256(14) 0.0484(18) 0.0038(13) 0.0067(13) 0.0007(12)
C21 0.0270(17) 0.036(2) 0.045(2) 0.0045(16) 0.0030(15) -0.0006(15)
C22 0.0284(19) 0.047(2) 0.073(3) 0.009(2) 0.0094(18) -0.0037(16)
C23 0.038(3) 0.052(3) 0.132(8) 0.020(4) 0.016(4) -0.007(2)
C24 0.048(3) 0.042(3) 0.137(8) -0.001(4) 0.007(4) -0.011(2)
C25 0.042(2) 0.0305(19) 0.073(3) 0.0024(18) 0.0130(19) -0.0017(16)
C22A 0.0284(19) 0.047(2) 0.073(3) 0.009(2) 0.0094(18) -0.0037(16)
C23A 0.041(9) 0.054(9) 0.135(14) 0.020(10) 0.012(10) -0.003(9)
C24A 0.047(9) 0.043(9) 0.132(13) -0.001(11) 0.009(10) -0.016(8)
C25A 0.042(2) 0.0305(19) 0.073(3) 0.0024(18) 0.0130(19) -0.0017(16)
N5 0.0330(16) 0.0318(16) 0.0527(19) 0.0015(14) 0.0066(14) 0.0027(14)
C51 0.0353(19) 0.0318(19) 0.046(2) -0.0004(16) 0.0033(16) 0.0015(16)
C52 0.044(2) 0.039(2) 0.076(3) -0.001(2) -0.004(2) 0.0118(18)
Rh2 0.02206(13) 0.02197(14) 0.03733(15) -0.00025(11) 0.00463(10) -0.00068(10)
O3 0.0340(13) 0.0324(13) 0.0428(14) -0.0018(11) 0.0118(11) -0.0051(10)
N3 0.0275(14) 0.0295(15) 0.0398(16) -0.0039(12) 0.0071(12) 0.0001(12)
C31 0.0229(16) 0.0361(19) 0.0367(19) -0.0006(15) 0.0031(14) 0.0025(14)
C32 0.0347(19) 0.048(2) 0.044(2) -0.0009(17) 0.0139(16) -0.0013(16)
C33 0.039(4) 0.066(4) 0.040(4) -0.010(3) 0.014(3) 0.000(3)
C34 0.052(4) 0.041(3) 0.042(3) -0.010(3) 0.007(3) 0.006(3)
C35 0.052(2) 0.0335(19) 0.048(2) -0.0078(17) 0.0124(18) -0.0004(17)
C32A 0.0347(19) 0.048(2) 0.044(2) -0.0009(17) 0.0139(16) -0.0013(16)
C33A 0.037(8) 0.073(8) 0.034(8) -0.017(6) 0.000(6) -0.006(7)
C34A 0.053(8) 0.041(6) 0.040(7) -0.010(6) 0.008(6) 0.004(6)
C35A 0.052(2) 0.0335(19) 0.048(2) -0.0078(17) 0.0124(18) -0.0004(17)
O4 0.0254(12) 0.0308(13) 0.0501(15) 0.0039(11) -0.0015(10) -0.0011(10)
N4 0.0292(15) 0.0322(15) 0.0384(16) -0.0026(12) 0.0029(12) 0.0037(12)
C41 0.0230(16) 0.041(2) 0.0354(18) 0.0037(15) 0.0019(14) 0.0013(14)
C42 0.0240(17) 0.053(2) 0.061(2) 0.010(2) 0.0032(16) 0.0078(16)
C43 0.044(4) 0.068(5) 0.082(10) 0.013(4) 0.018(4) 0.027(4)
C44 0.056(4) 0.040(4) 0.069(6) -0.002(4) -0.003(4) 0.022(3)
C45 0.052(2) 0.033(2) 0.067(3) -0.0012(19) -0.009(2) 0.0125(18)
C42A 0.0240(17) 0.053(2) 0.061(2) 0.010(2) 0.0032(16) 0.0078(16)
C43A 0.037(6) 0.066(7) 0.085(13) 0.018(7) 0.008(7) 0.020(5)
C44A 0.056(9) 0.051(8) 0.107(14) -0.020(9) -0.008(9) 0.028(7)
C45A 0.052(2) 0.033(2) 0.067(3) -0.0012(19) -0.009(2) 0.0125(18)
N6 0.0378(17) 0.0345(17) 0.0493(19) -0.0028(14) 0.0063(14) -0.0044(14)
C61 0.0363(19) 0.034(2) 0.047(2) 0.0046(17) 0.0069(16) -0.0048(16)
C62 0.065(3) 0.044(2) 0.074(3) 0.000(2) -0.007(2) -0.023(2)
O1W 0.0416(16) 0.068(2) 0.0471(17) 0.0077(15) -0.0022(14) 0.0045(15)
O2W 0.0455(19) 0.156(4) 0.0443(19) 0.000(2) 0.0090(15) -0.036(2)
O3W 0.0408(16) 0.0558(18) 0.0499(18) 0.0112(14) 0.0129(13) 0.0163(14)
O4W 0.0515(18) 0.0517(18) 0.0484(18) -0.0033(15) -0.0069(14) -0.0019(15)

loop_
_atom_type_symbol
_atom_type_description
_atom_type_scat_dispersion_real
_atom_type_scat_dispersion_imag
_atom_type_scat_source
C C 0.0033 0.0016 'International Tables Vol C Tables 4.2.6.8 and 6.1.1.4'
H H 0.0000 0.0000 'International Tables Vol C Tables 4.2.6.8 and 6.1.1.4'
N N 0.0061 0.0033 'International Tables Vol C Tables 4.2.6.8 and 6.1.1.4'
O O 0.0106 0.0060 'International Tables Vol C Tables 4.2.6.8 and 6.1.1.4'
Rh Rh -1.1178 0.9187 'International Tables Vol C Tables 4.2.6.8 and 6.1.1.4'

loop_
_geom_angle_atom_site_label_1
_geom_angle_atom_site_label_2
_geom_angle_atom_site_label_3
_geom_angle
_geom_angle_site_symmetry_1
_geom_angle_site_symmetry_3
N1 Rh1 N2 88.75(12) 3_565 3_565
N1 Rh1 O2 88.91(11) 3_565 .
N2 Rh1 O2 175.39(10) 3_565 .
N1 Rh1 O1 174.81(11) 3_565 .
N2 Rh1 O1 94.23(11) 3_565 .
O2 Rh1 O1 87.80(10) . .
N1 Rh1 N5 97.24(11) 3_565 .
N2 Rh1 N5 96.40(11) 3_565 .
O2 Rh1 N5 87.84(10) . .
O1 Rh1 N5 86.65(10) . .
N1 Rh1 Rh1 87.89(8) 3_565 3_565
N2 Rh1 Rh1 87.08(8) 3_565 3_565
O2 Rh1 Rh1 88.85(7) . 3_565
O1 Rh1 Rh1 88.03(7) . 3_565
N5 Rh1 Rh1 173.84(8) . 3_565
C11 O1 Rh1 119.3(2) . .
C11 N1 C15 120.8(3) . .
C11 N1 Rh1 121.5(2) . 3_565
C15 N1 Rh1 117.7(2) . 3_565
O1 C11 N1 123.0(3) . .
O1 C11 C12 114.7(3) . .
N1 C11 C12 122.3(3) . .
C13 C12 C11 115.0(4) . .
C13 C12 H12A 108.5 . .
C11 C12 H12A 108.5 . .
C13 C12 H12B 108.5 . .
C11 C12 H12B 108.5 . .
H12A C12 H12B 107.5 . .
C14 C13 C12 111.0(4) . .
C14 C13 H13A 109.4 . .
C12 C13 H13A 109.4 . .
C14 C13 H13B 109.4 . .
C12 C13 H13B 109.4 . .
H13A C13 H13B 108.0 . .
C13 C14 C15 110.5(4) . .
C13 C14 H14A 109.5 . .
C15 C14 H14A 109.5 . .
C13 C14 H14B 109.5 . .
C15 C14 H14B 109.5 . .
H14A C14 H14B 108.1 . .
N1 C15 C14 115.0(4) . .
N1 C15 H15A 108.5 . .
C14 C15 H15A 108.5 . .
N1 C15 H15B 108.5 . .
C14 C15 H15B 108.5 . .
H15A C15 H15B 107.5 . .
C21 O2 Rh1 118.8(2) . .
C21 N2 C25 120.3(3) . .
C21 N2 Rh1 121.8(2) . 3_565
C25 N2 Rh1 117.4(2) . 3_565
O2 C21 N2 123.2(3) . .
O2 C21 C22 113.6(3) . .
N2 C21 C22 123.2(3) . .
C23 C22 C21 115.6(4) . .
C23 C22 H22A 108.4 . .
C21 C22 H22A 108.4 . .
C23 C22 H22B 108.4 . .
C21 C22 H22B 108.4 . .
H22A C22 H22B 107.4 . .
C24 C23 C22 108.5(6) . .
C24 C23 H23A 110.0 . .
C22 C23 H23A 110.0 . .
C24 C23 H23B 110.0 . .
C22 C23 H23B 110.0 . .
H23A C23 H23B 108.4 . .
C23 C24 C25 109.4(6) . .
C23 C24 H24A 109.8 . .
C25 C24 H24A 109.8 . .
C23 C24 H24B 109.8 . .
C25 C24 H24B 109.8 . .
H24A C24 H24B 108.2 . .
N2 C25 C24 113.2(4) . .
N2 C25 H25A 108.9 . .
C24 C25 H25A 108.9 . .
N2 C25 H25B 108.9 . .
C24 C25 H25B 108.9 . .
H25A C25 H25B 107.7 . .
C51 N5 Rh1 163.8(3) . .
N5 C51 C52 178.7(4) . .
C51 C52 H52A 109.5 . .
C51 C52 H52B 109.5 . .
H52A C52 H52B 109.5 . .
C51 C52 H52C 109.5 . .
H52A C52 H52C 109.5 . .
H52B C52 H52C 109.5 . .
N4 Rh2 N3 87.66(11) . .
N4 Rh2 O3 93.91(11) . 3_666
N3 Rh2 O3 175.76(10) . 3_666
N4 Rh2 O4 175.92(10) . 3_666
N3 Rh2 O4 91.84(10) . 3_666
O3 Rh2 O4 86.31(10) 3_666 3_666
N4 Rh2 N6 97.04(11) . .
N3 Rh2 N6 95.27(11) . .
O3 Rh2 N6 88.46(10) 3_666 .
O4 Rh2 N6 87.03(10) 3_666 .
N4 Rh2 Rh2 87.04(8) . 3_666
N3 Rh2 Rh2 87.59(8) . 3_666
O3 Rh2 Rh2 88.56(6) 3_666 3_666
O4 Rh2 Rh2 88.89(7) 3_666 3_666
N6 Rh2 Rh2 175.09(8) . 3_666
C31 O3 Rh2 119.2(2) . 3_666
C31 N3 C35 121.3(3) . .
C31 N3 Rh2 120.8(2) . .
C35 N3 Rh2 117.7(2) . .
O3 C31 N3 123.5(3) . .
O3 C31 C32 113.9(3) . .
N3 C31 C32 122.6(3) . .
C33 C32 C31 112.7(4) . .
C33 C32 H32A 109.1 . .
C31 C32 H32A 109.1 . .
C33 C32 H32B 109.1 . .
C31 C32 H32B 109.1 . .
H32A C32 H32B 107.8 . .
C34 C33 C32 110.2(4) . .
C34 C33 H33A 109.6 . .
C32 C33 H33A 109.6 . .
C34 C33 H33B 109.6 . .
C32 C33 H33B 109.6 . .
H33A C33 H33B 108.1 . .
C33 C34 C35 108.6(5) . .
C33 C34 H34A 110.0 . .
C35 C34 H34A 110.0 . .
C33 C34 H34B 110.0 . .
C35 C34 H34B 110.0 . .
H34A C34 H34B 108.3 . .
N3 C35 C34 117.0(3) . .
N3 C35 H35A 108.0 . .
C34 C35 H35A 108.0 . .
N3 C35 H35B 108.0 . .
C34 C35 H35B 108.0 . .
H35A C35 H35B 107.3 . .
C41 O4 Rh2 118.7(2) . 3_666
C41 N4 C45 120.9(3) . .
C41 N4 Rh2 121.6(2) . .
C45 N4 Rh2 116.8(2) . .
O4 C41 N4 122.9(3) . .
O4 C41 C42 113.9(3) . .
N4 C41 C42 123.2(3) . .
C41 C42 C43 112.6(5) . .
C41 C42 H42A 109.1 . .
C43 C42 H42A 109.1 . .
C41 C42 H42B 109.1 . .
C43 C42 H42B 109.1 . .
H42A C42 H42B 107.8 . .
C44 C43 C42 107.8(6) . .
C44 C43 H43A 110.1 . .
C42 C43 H43A 110.1 . .
C44 C43 H43B 110.1 . .
C42 C43 H43B 110.1 . .
H43A C43 H43B 108.5 . .
C43 C44 C45 106.6(6) . .
C43 C44 H44A 110.4 . .
C45 C44 H44A 110.4 . .
C43 C44 H44B 110.4 . .
C45 C44 H44B 110.4 . .
H44A C44 H44B 108.6 . .
N4 C45 C44 115.5(4) . .
N4 C45 H45A 108.4 . .
C44 C45 H45A 108.4 . .
N4 C45 H45B 108.4 . .
C44 C45 H45B 108.4 . .
H45A C45 H45B 107.5 . .
C61 N6 Rh2 165.9(3) . .
N6 C61 C62 177.8(4) . .
C61 C62 H62A 109.5 . .
C61 C62 H62B 109.5 . .
H62A C62 H62B 109.5 . .
C61 C62 H62C 109.5 . .
H62A C62 H62C 109.5 . .
H62B C62 H62C 109.5 . .
H11W O1W H12W 105(2) . .
H21W O2W H22W 107(2) . .
H31W O3W H32W 105(2) . .
H41W O4W H42W 105(2) . .

loop_
_geom_bond_atom_site_label_1
_geom_bond_atom_site_label_2
_geom_bond_distance
_geom_bond_site_symmetry_2
Rh1 N1 2.023(3) 3_565
Rh1 N2 2.034(3) 3_565
Rh1 O2 2.061(2) .
Rh1 O1 2.073(2) .
Rh1 N5 2.254(3) .
Rh1 Rh1 2.4187(5) 3_565
O1 C11 1.289(4) .
N1 C11 1.302(5) .
N1 C15 1.470(5) .
N1 Rh1 2.023(3) 3_565
C11 C12 1.514(5) .
C12 C13 1.484(6) .
C12 H12A 0.9800 .
C12 H12B 0.9800 .
C13 C14 1.475(7) .
C13 H13A 0.9800 .
C13 H13B 0.9800 .
C14 C15 1.499(6) .
C14 H14A 0.9800 .
C14 H14B 0.9800 .
C15 H15A 0.9800 .
C15 H15B 0.9800 .
O2 C21 1.287(4) .
N2 C21 1.299(4) .
N2 C25 1.468(4) .
N2 Rh1 2.034(3) 3_565
C21 C22 1.517(5) .
C22 C23 1.514(6) .
C22 H22A 0.9800 .
C22 H22B 0.9800 .
C23 C24 1.493(9) .
C23 H23A 0.9800 .
C23 H23B 0.9800 .
C24 C25 1.526(6) .
C24 H24A 0.9800 .
C24 H24B 0.9800 .
C25 H25A 0.9800 .
C25 H25B 0.9800 .
N5 C51 1.129(4) .
C51 C52 1.458(5) .
C52 H52A 0.9700 .
C52 H52B 0.9700 .
C52 H52C 0.9700 .
Rh2 N4 2.039(3) .
Rh2 N3 2.044(3) .
Rh2 O3 2.062(2) 3_666
Rh2 O4 2.064(2) 3_666
Rh2 N6 2.264(3) .
Rh2 Rh2 2.4182(5) 3_666
O3 C31 1.291(4) .
O3 Rh2 2.062(2) 3_666
N3 C31 1.299(4) .
N3 C35 1.473(4) .
C31 C32 1.519(5) .
C32 C33 1.508(6) .
C32 H32A 0.9800 .
C32 H32B 0.9800 .
C33 C34 1.501(7) .
C33 H33A 0.9800 .
C33 H33B 0.9800 .
C34 C35 1.527(6) .
C34 H34A 0.9800 .
C34 H34B 0.9800 .
C35 H35A 0.9800 .
C35 H35B 0.9800 .
O4 C41 1.288(4) .
O4 Rh2 2.063(2) 3_666
N4 C41 1.300(4) .
N4 C45 1.468(5) .
C41 C42 1.519(4) .
C42 C43 1.526(8) .
C42 H42A 0.9800 .
C42 H42B 0.9800 .
C43 C44 1.521(10) .
C43 H43A 0.9800 .
C43 H43B 0.9800 .
C44 C45 1.534(7) .
C44 H44A 0.9800 .
C44 H44B 0.9800 .
C45 H45A 0.9800 .
C45 H45B 0.9800 .
N6 C61 1.130(4) .
C61 C62 1.460(5) .
C62 H62A 0.9700 .
C62 H62B 0.9700 .
C62 H62C 0.9700 .

loop_
_geom_hbond_atom_site_label_D
_geom_hbond_atom_site_label_H
_geom_hbond_atom_site_label_A
_geom_hbond_distance_DH
_geom_hbond_distance_HA
_geom_hbond_distance_DA
_geom_hbond_angle_DHA
_geom_hbond_site_symmetry_A
O1W H11W O1 0.829(10) 2.031(11) 2.858(4) 176(4) .
O1W H12W O4W 0.829(10) 2.013(14) 2.822(5) 165(4) 3_666
O2W H21W O1W 0.825(10) 1.982(11) 2.803(4) 174(5) 3_666
O2W H22W O3 0.824(10) 2.28(2) 3.004(4) 148(4) .
O3W H31W O2 0.827(10) 1.955(11) 2.780(3) 176(4) .
O3W H32W O2W 0.829(10) 1.914(12) 2.739(4) 173(5) 3_665
O4W H41W O3W 0.829(10) 1.951(16) 2.738(4) 158(4) 3_666
O4W H42W O4 0.829(10) 2.035(13) 2.850(4) 168(4) .

loop_
_geom_torsion_atom_site_label_1
_geom_torsion_atom_site_label_2
_geom_torsion_atom_site_label_3
_geom_torsion_atom_site_label_4
_geom_torsion
_geom_torsion_site_symmetry_1
N2 Rh1 O1 C11 -85.2(3) 3_565
O2 Rh1 O1 C11 90.7(2) .
N5 Rh1 O1 C11 178.7(3) .
Rh1 Rh1 O1 C11 1.8(2) 3_565
Rh1 O1 C11 N1 2.2(4) .
Rh1 O1 C11 C12 -177.1(2) .
C15 N1 C11 O1 173.9(4) .
Rh1 N1 C11 O1 -6.3(5) 3_565
C15 N1 C11 C12 -6.8(5) .
Rh1 N1 C11 C12 173.1(3) 3_565
O1 C11 C12 C13 174.2(4) .
N1 C11 C12 C13 -5.2(6) .
C11 C12 C13 C14 37.7(6) .
C12 C13 C14 C15 -57.8(6) .
C11 N1 C15 C14 -14.5(6) .
Rh1 N1 C15 C14 165.7(3) 3_565
C13 C14 C15 N1 46.9(6) .
N1 Rh1 O2 C21 92.3(3) 3_565
O1 Rh1 O2 C21 -83.7(3) .
N5 Rh1 O2 C21 -170.4(3) .
Rh1 Rh1 O2 C21 4.4(3) 3_565
Rh1 O2 C21 N2 -5.1(5) .
Rh1 O2 C21 C22 175.4(3) .
C25 N2 C21 O2 174.9(4) .
Rh1 N2 C21 O2 2.5(5) 3_565
C25 N2 C21 C22 -5.6(6) .
Rh1 N2 C21 C22 -178.0(3) 3_565
O2 C21 C22 C23 177.2(5) .
N2 C21 C22 C23 -2.4(7) .
C21 C22 C23 C24 35.7(8) .
C22 C23 C24 C25 -60.5(9) .
C21 N2 C25 C24 -20.7(6) .
Rh1 N2 C25 C24 152.1(4) 3_565
C23 C24 C25 N2 54.8(8) .
N1 Rh1 N5 C51 133.8(11) 3_565
N2 Rh1 N5 C51 -136.6(11) 3_565
O2 Rh1 N5 C51 45.2(11) .
O1 Rh1 N5 C51 -42.7(11) .
N4 Rh2 N3 C31 -82.0(3) .
O4 Rh2 N3 C31 93.9(3) 3_666
N6 Rh2 N3 C31 -178.9(3) .
Rh2 Rh2 N3 C31 5.1(2) 3_666
N4 Rh2 N3 C35 93.8(3) .
O4 Rh2 N3 C35 -90.2(3) 3_666
N6 Rh2 N3 C35 -3.1(3) .
Rh2 Rh2 N3 C35 -179.1(2) 3_666
Rh2 O3 C31 N3 5.2(4) 3_666
Rh2 O3 C31 C32 -173.5(2) 3_666
C35 N3 C31 O3 176.9(3) .
Rh2 N3 C31 O3 -7.5(5) .
C35 N3 C31 C32 -4.6(5) .
Rh2 N3 C31 C32 171.1(2) .
O3 C31 C32 C33 162.4(4) .
N3 C31 C32 C33 -16.3(5) .
C31 C32 C33 C34 48.8(7) .
C32 C33 C34 C35 -59.6(7) .
C31 N3 C35 C34 -8.1(6) .
Rh2 N3 C35 C34 176.1(3) .
C33 C34 C35 N3 40.1(6) .
N3 Rh2 N4 C41 82.9(3) .
O3 Rh2 N4 C41 -93.2(3) 3_666
N6 Rh2 N4 C41 177.9(3) .
Rh2 Rh2 N4 C41 -4.8(3) 3_666
N3 Rh2 N4 C45 -88.0(3) .
O3 Rh2 N4 C45 95.9(3) 3_666
N6 Rh2 N4 C45 7.0(3) .
Rh2 Rh2 N4 C45 -175.7(3) 3_666
Rh2 O4 C41 N4 -10.9(5) 3_666
Rh2 O4 C41 C42 167.5(2) 3_666
C45 N4 C41 O4 -178.6(3) .
Rh2 N4 C41 O4 10.8(5) .
C45 N4 C41 C42 3.1(5) .
Rh2 N4 C41 C42 -167.5(3) .
O4 C41 C42 C43 -164.0(6) .
N4 C41 C42 C43 14.4(7) .
C41 C42 C43 C44 -48.5(10) .
C42 C43 C44 C45 64.6(10) .
C41 N4 C45 C44 15.5(6) .
Rh2 N4 C45 C44 -173.6(4) .
C43 C44 C45 N4 -49.4(8) .
N4 Rh2 N6 C61 -146.2(12) .
N3 Rh2 N6 C61 -57.9(13) .
O3 Rh2 N6 C61 120.0(12) 3_666
O4 Rh2 N6 C61 33.7(12) 3_666
